data_4333109
loop_
_publ_author_name
'Zhou, Zhao-Hui'
'Hou, Shu-Ya'
'Cao, Ze-Xing'
'Tsai, Khi-Rui'
'Chow, Yuan L.'

_publ_section_title
;
 Syntheses, Spectroscopies and Structures of Molybdenum(VI) Complexes with
 Homocitrate
;
_journal_issue 20
_journal_name_full 'Inorganic Chemistry'
_journal_page_first 8447
_journal_page_last 8451
_journal_paper_doi 10.1021/ic061429f
_journal_volume 45
_journal_year 2006
_chemical_formula_sum 'C14 H34 K2 Mo4 N2 O31'
_chemical_formula_weight 1188.39
_chemical_name_common K2(NH4)2[(MoO2)2O3(C7H7O7)2].6H2O
_chemical_name_systematic
; 
 ? 
;
_space_group_IT_number 14
_symmetry_space_group_name_Hall '-P 2ybc'
_symmetry_space_group_name_H-M 'P 1 21/c 1'
_atom_sites_solution_hydrogens geom
_atom_sites_solution_primary direct
_atom_sites_solution_secondary difmap
_audit_creation_method SHELXL-97
_cell_angle_alpha 90.00
_cell_angle_beta 101.4240(10)
_cell_angle_gamma 90.00
_cell_formula_units_Z 4
_cell_length_a 11.6965(5)
_cell_length_b 15.2089(6)
_cell_length_c 22.1252(9)
_cell_measurement_temperature 296(2)
_cell_volume 3857.9(3)
_computing_structure_refinement 'SHELXL-97 (Sheldrick, 1997)'
_computing_structure_solution 'SHELXS-97 (Sheldrick, 1990)'
_diffrn_ambient_temperature 296(2)
_diffrn_measured_fraction_theta_full 0.953
_diffrn_measured_fraction_theta_max 0.953
_diffrn_measurement_device_type BRUKER-APEX-CCD
_diffrn_radiation_monochromator graphite
_diffrn_radiation_source 'fine-focus sealed tube'
_diffrn_radiation_type MoK\a
_diffrn_radiation_wavelength 0.71073
_diffrn_reflns_av_R_equivalents 0.0837
_diffrn_reflns_av_sigmaI/netI 0.0435
_diffrn_reflns_limit_h_max 15
_diffrn_reflns_limit_h_min -15
_diffrn_reflns_limit_k_max 20
_diffrn_reflns_limit_k_min -19
_diffrn_reflns_limit_l_max 28
_diffrn_reflns_limit_l_min -29
_diffrn_reflns_number 44039
_diffrn_reflns_theta_full 28.37
_diffrn_reflns_theta_max 28.37
_diffrn_reflns_theta_min 1.64
_exptl_absorpt_coefficient_mu 1.589
_exptl_absorpt_correction_T_max 0.8081
_exptl_absorpt_correction_T_min 0.6062
_exptl_crystal_density_diffrn 2.046
_exptl_crystal_density_method 'not measured'
_exptl_crystal_F_000 2344
_exptl_crystal_size_max 0.35
_exptl_crystal_size_mid 0.17
_exptl_crystal_size_min 0.14
_refine_diff_density_max 1.413
_refine_diff_density_min -2.147
_refine_diff_density_rms 0.185
_refine_ls_extinction_method none
_refine_ls_goodness_of_fit_ref 0.959
_refine_ls_hydrogen_treatment mixed
_refine_ls_matrix_type full
_refine_ls_number_parameters 568
_refine_ls_number_reflns 9215
_refine_ls_number_restraints 34
_refine_ls_restrained_S_all 1.113
_refine_ls_R_factor_all 0.0481
_refine_ls_R_factor_gt 0.0436
_refine_ls_shift/su_max 2.142
_refine_ls_shift/su_mean 0.081
_refine_ls_structure_factor_coef Fsqd
_refine_ls_weighting_details 'calc w=1/[\s^2^(Fo^2^)+(0.0925P)^2^+11.9292P] where P=(Fo^2^+2Fc^2^)/3'
_refine_ls_weighting_scheme calc
_refine_ls_wR_factor_gt 0.1398
_refine_ls_wR_factor_ref 0.1434
_reflns_number_gt 8135
_reflns_number_total 9215
_reflns_threshold_expression >2sigma(I)
_cod_data_source_file ic061429fsup1.cif
_cod_data_source_block sad
_cod_database_code 4333109

loop_
_symmetry_equiv_pos_as_xyz
'x, y, z'
'-x, y+1/2, -z+1/2'
'-x, -y, -z'
'x, -y-1/2, z-1/2'

loop_
_atom_site_label
_atom_site_type_symbol
_atom_site_fract_x
_atom_site_fract_y
_atom_site_fract_z
_atom_site_U_iso_or_equiv
_atom_site_adp_type
_atom_site_occupancy
_atom_site_symmetry_multiplicity
_atom_site_calc_flag
_atom_site_refinement_flags
Mo1 Mo 0.48091(4) 0.12296(3) 0.90804(2) 0.02960(13) Uani 1 1 d .
Mo2 Mo 0.49681(4) 0.20869(4) 0.76959(2) 0.03643(14) Uani 1 1 d .
Mo3 Mo 0.80287(4) 0.22933(3) 0.76364(2) 0.03354(14) Uani 1 1 d .
Mo4 Mo 0.94675(4) 0.08666(3) 0.869127(19) 0.02726(13) Uani 1 1 d .
O1 O 0.5866(3) 0.1650(2) 0.98050(16) 0.0308(7) Uani 1 1 d .
O2 O 0.4280(4) 0.2593(3) 0.9200(2) 0.0407(9) Uani 1 1 d .
O3 O 0.5052(5) 0.3871(3) 0.9554(3) 0.0597(13) Uani 1 1 d .
O4 O 0.6141(3) 0.2041(2) 0.86549(17) 0.0303(7) Uani 1 1 d .
O5 O 0.7745(3) 0.2771(3) 0.85907(18) 0.0348(8) Uani 1 1 d .
O6 O 0.5490(4) 0.1236(3) 1.1111(2) 0.0492(11) Uani 1 1 d D
H6 H 0.527(7) 0.071(2) 1.103(4) 0.059 Uiso 1 1 d D
O7 O 0.3776(4) 0.1755(4) 1.0633(2) 0.0553(12) Uani 1 1 d .
O8 O 0.3616(4) 0.0820(4) 0.9322(2) 0.0497(12) Uani 1 1 d .
O9 O 0.5624(4) 0.0294(3) 0.90231(18) 0.0370(8) Uani 1 1 d .
O10 O 0.4159(3) 0.1442(3) 0.82466(18) 0.0361(8) Uani 1 1 d .
O11 O 0.8787(3) -0.0292(2) 0.87681(16) 0.0289(7) Uani 1 1 d .
O12 O 0.9660(3) 0.0145(3) 0.78653(19) 0.0369(9) Uani 1 1 d .
O13 O 0.8789(5) -0.0876(3) 0.7224(2) 0.0496(11) Uani 1 1 d .
O14 O 0.7632(3) 0.0987(3) 0.80689(17) 0.0309(7) Uani 1 1 d .
O15 O 0.5770(3) 0.0695(3) 0.76926(18) 0.0358(8) Uani 1 1 d .
O16 O 0.9795(4) -0.1783(4) 0.9619(2) 0.0508(11) Uani 1 1 d D
H16 H 1.025(6) -0.159(5) 0.994(2) 0.061 Uiso 1 1 d D
O17 O 1.1231(4) -0.1242(3) 0.9204(2) 0.0467(10) Uani 1 1 d .
O18 O 0.4546(5) 0.3118(4) 0.7853(3) 0.0590(13) Uani 1 1 d .
O19 O 0.4092(4) 0.1820(4) 0.7015(2) 0.0569(13) Uani 1 1 d .
O20 O 0.6391(4) 0.2404(3) 0.74523(19) 0.0419(10) Uani 1 1 d .
O21 O 0.9440(3) 0.1880(3) 0.82097(18) 0.0324(8) Uani 1 1 d .
O22 O 0.8231(4) 0.1755(4) 0.6993(2) 0.0506(11) Uani 1 1 d .
O23 O 0.8472(4) 0.3340(3) 0.7528(2) 0.0473(11) Uani 1 1 d .
O24 O 1.0927(3) 0.0759(3) 0.8977(2) 0.0425(10) Uani 1 1 d .
O25 O 0.8932(4) 0.1238(3) 0.93188(17) 0.0353(8) Uani 1 1 d .
C1 C 0.6144(5) 0.2554(4) 0.9860(2) 0.0312(10) Uani 1 1 d .
C2 C 0.5082(5) 0.3071(4) 0.9519(3) 0.0384(12) Uani 1 1 d .
C3 C 0.7187(5) 0.2749(4) 0.9562(3) 0.0346(11) Uani 1 1 d .
H3A H 0.7362 0.3372 0.9606 0.042 Uiso 1 1 calc R
H3B H 0.7858 0.2432 0.9786 0.042 Uiso 1 1 calc R
C4 C 0.7021(5) 0.2511(3) 0.8890(2) 0.0297(10) Uani 1 1 d .
C5 C 0.6437(6) 0.2792(4) 1.0548(3) 0.0380(12) Uani 1 1 d .
H5A H 0.7035 0.2393 1.0755 0.046 Uiso 1 1 calc R
H5B H 0.6759 0.3382 1.0590 0.046 Uiso 1 1 calc R
C6 C 0.5397(6) 0.2753(4) 1.0871(3) 0.0439(14) Uani 1 1 d .
H6A H 0.5662 0.2918 1.1300 0.053 Uiso 1 1 calc R
H6B H 0.4827 0.3186 1.0684 0.053 Uiso 1 1 calc R
C7 C 0.4809(6) 0.1875(4) 1.0849(3) 0.0411(13) Uani 1 1 d .
C11 C 0.8297(4) -0.0762(3) 0.8226(2) 0.0301(10) Uani 1 1 d .
C12 C 0.8958(5) -0.0496(4) 0.7721(2) 0.0334(11) Uani 1 1 d .
C13 C 0.7012(5) -0.0513(4) 0.8023(3) 0.0344(11) Uani 1 1 d .
H13A H 0.6696 -0.0823 0.7644 0.041 Uiso 1 1 calc R
H13B H 0.6594 -0.0717 0.8334 0.041 Uiso 1 1 calc R
C14 C 0.6781(4) 0.0446(4) 0.7922(2) 0.0299(10) Uani 1 1 d .
C15 C 0.8414(5) -0.1737(4) 0.8369(3) 0.0358(11) Uani 1 1 d .
H15A H 0.8047 -0.2067 0.8007 0.043 Uiso 1 1 calc R
H15B H 0.8005 -0.1873 0.8698 0.043 Uiso 1 1 calc R
C16 C 0.9688(6) -0.2027(4) 0.8561(3) 0.0419(13) Uani 1 1 d .
H16A H 0.9711 -0.2662 0.8602 0.050 Uiso 1 1 calc R
H16B H 1.0098 -0.1872 0.8236 0.050 Uiso 1 1 calc R
C17 C 1.0314(5) -0.1633(4) 0.9148(3) 0.0379(12) Uani 1 1 d .
K1 K 0.77407(17) 0.46991(14) 0.66881(9) 0.0661(5) Uani 1 1 d .
K2 K 0.7671(3) -0.0125(2) 0.98507(13) 0.1080(10) Uani 1 1 d .
O1W O 0.6226(5) 0.4541(4) 0.7521(4) 0.0750(17) Uani 1 1 d D
H1W1 H 0.567(5) 0.489(4) 0.739(5) 0.090 Uiso 1 1 d D
H1W2 H 0.597(7) 0.404(3) 0.760(5) 0.090 Uiso 1 1 d D
O2W O 0.8495(8) -0.3768(6) 0.7476(5) 0.098(2) Uani 1 1 d D
H2W1 H 0.827(12) -0.379(7) 0.782(3) 0.118 Uiso 1 1 d D
H2W2 H 0.839(12) -0.326(4) 0.732(5) 0.118 Uiso 1 1 d D
O3W O 0.3189(13) 0.4786(9) 0.9935(8) 0.187(6) Uani 1 1 d D
H3W1 H 0.240(8) 0.494(14) 1.000(7) 0.224 Uiso 1 1 d D
H3W2 H 0.328(15) 0.477(14) 0.945(6) 0.224 Uiso 1 1 d D
O4W O 0.988(2) 0.0929(11) 0.5247(9) 0.109(6) Uani 0.50 1 d PD
H4W1 H 1.062(10) 0.072(11) 0.536(13) 0.130 Uiso 0.50 1 d PD
H4W2 H 0.934(11) 0.044(13) 0.533(13) 0.130 Uiso 0.50 1 d PD
O5W O 0.7920(14) -0.2304(16) 0.5272(11) 0.135(9) Uani 0.50 1 d P
O6W O 1.030(2) -0.095(2) 0.6313(11) 0.189(17) Uani 0.50 1 d P
O7W O 0.988(2) -0.154(2) 0.5828(12) 0.148(10) Uani 0.50 1 d P
O8W O 0.780(2) -0.464(2) 0.8492(11) 0.152(12) Uani 0.40 1 d P
O9W O 0.378(3) 0.502(2) 0.8667(11) 0.115(11) Uani 0.30 1 d P
O10W O 0.768(2) -0.164(2) 0.451(2) 0.134(16) Uani 0.30 1 d P
N1 N 0.8025(5) -0.2411(5) 0.6565(3) 0.0624(18) Uani 1 1 d D
H1 H 0.810(6) -0.233(4) 0.6193(12) 0.075 Uiso 1 1 d D
H2 H 0.743(4) -0.273(4) 0.657(3) 0.075 Uiso 1 1 d D
H3 H 0.795(6) -0.192(2) 0.673(3) 0.075 Uiso 1 1 d D
H4 H 0.863(4) -0.267(4) 0.676(3) 0.075 Uiso 1 1 d D
N2 N 0.8689(15) 0.0418(11) 0.6178(7) 0.180(8) Uani 1 1 d D
H7 H 0.943(7) 0.029(11) 0.637(6) 0.216 Uiso 1 1 d D
H8 H 0.871(13) 0.057(11) 0.577(4) 0.216 Uiso 1 1 d D
H9 H 0.845(13) 0.085(7) 0.636(6) 0.216 Uiso 1 1 d D
H10 H 0.822(10) -0.003(8) 0.619(7) 0.216 Uiso 1 1 d D

loop_
_atom_site_aniso_label
_atom_site_aniso_U_11
_atom_site_aniso_U_22
_atom_site_aniso_U_33
_atom_site_aniso_U_23
_atom_site_aniso_U_13
_atom_site_aniso_U_12
Mo1 0.0252(2) 0.0378(3) 0.0268(2) 0.00070(16) 0.00763(17) -0.00298(16)
Mo2 0.0278(2) 0.0529(3) 0.0279(2) 0.01070(19) 0.00383(18) 0.00882(19)
Mo3 0.0313(2) 0.0429(3) 0.0280(2) 0.00953(18) 0.00988(18) 0.00095(18)
Mo4 0.0230(2) 0.0324(2) 0.0255(2) -0.00142(15) 0.00278(16) -0.00079(15)
O1 0.0326(18) 0.0339(19) 0.0260(17) 0.0018(14) 0.0060(14) -0.0010(15)
O2 0.033(2) 0.049(2) 0.040(2) 0.0018(18) 0.0062(17) 0.0093(18)
O3 0.071(4) 0.039(2) 0.067(3) 0.001(2) 0.009(3) 0.012(2)
O4 0.0280(17) 0.0375(19) 0.0260(17) 0.0032(14) 0.0069(14) 0.0000(14)
O5 0.035(2) 0.040(2) 0.033(2) 0.0008(15) 0.0133(16) -0.0049(16)
O6 0.051(3) 0.046(3) 0.047(3) 0.010(2) 0.002(2) -0.007(2)
O7 0.045(3) 0.064(3) 0.059(3) 0.008(2) 0.014(2) -0.001(2)
O8 0.037(2) 0.072(3) 0.042(2) -0.001(2) 0.0156(19) -0.018(2)
O9 0.042(2) 0.035(2) 0.033(2) 0.0007(16) 0.0056(16) -0.0017(16)
O10 0.0248(17) 0.054(2) 0.0283(18) 0.0021(16) 0.0029(14) 0.0002(16)
O11 0.0293(17) 0.0307(17) 0.0260(17) -0.0024(14) 0.0038(14) -0.0034(14)
O12 0.0324(19) 0.045(2) 0.037(2) -0.0068(17) 0.0147(16) -0.0048(16)
O13 0.057(3) 0.059(3) 0.034(2) -0.014(2) 0.012(2) -0.009(2)
O14 0.0237(17) 0.0370(19) 0.0310(19) 0.0033(15) 0.0026(14) -0.0014(14)
O15 0.0232(17) 0.049(2) 0.033(2) -0.0019(17) 0.0015(14) 0.0009(16)
O16 0.052(3) 0.066(3) 0.032(2) 0.001(2) 0.0034(19) -0.015(2)
O17 0.035(2) 0.056(3) 0.049(3) 0.003(2) 0.0062(19) -0.0001(19)
O18 0.061(3) 0.058(3) 0.059(3) 0.021(2) 0.016(2) 0.027(2)
O19 0.036(2) 0.102(4) 0.030(2) 0.012(2) -0.0005(18) 0.004(2)
O20 0.034(2) 0.057(3) 0.034(2) 0.0186(19) 0.0064(16) 0.0038(18)
O21 0.0273(18) 0.0369(19) 0.0340(19) 0.0028(15) 0.0083(15) -0.0041(15)
O22 0.049(3) 0.074(3) 0.030(2) 0.003(2) 0.0130(19) 0.001(2)
O23 0.047(2) 0.048(2) 0.051(3) 0.020(2) 0.019(2) 0.000(2)
O24 0.0267(19) 0.048(2) 0.048(2) -0.0028(19) -0.0019(17) 0.0002(17)
O25 0.043(2) 0.037(2) 0.0263(18) -0.0030(15) 0.0065(16) 0.0010(16)
C1 0.032(3) 0.034(3) 0.029(3) -0.001(2) 0.009(2) -0.001(2)
C2 0.041(3) 0.042(3) 0.035(3) 0.001(2) 0.014(2) 0.008(2)
C3 0.034(3) 0.039(3) 0.032(3) -0.005(2) 0.011(2) -0.006(2)
C4 0.028(2) 0.030(2) 0.032(3) 0.0029(19) 0.009(2) 0.0029(19)
C5 0.045(3) 0.042(3) 0.028(3) -0.003(2) 0.011(2) -0.006(2)
C6 0.057(4) 0.045(3) 0.035(3) -0.004(2) 0.022(3) -0.003(3)
C7 0.045(3) 0.047(3) 0.035(3) 0.001(2) 0.018(3) -0.001(3)
C11 0.027(2) 0.035(3) 0.028(2) -0.006(2) 0.0048(19) -0.003(2)
C12 0.030(3) 0.040(3) 0.030(3) -0.001(2) 0.007(2) 0.004(2)
C13 0.025(2) 0.041(3) 0.037(3) -0.006(2) 0.004(2) -0.004(2)
C14 0.023(2) 0.044(3) 0.024(2) -0.002(2) 0.0063(18) -0.002(2)
C15 0.037(3) 0.034(3) 0.034(3) -0.004(2) 0.003(2) -0.002(2)
C16 0.044(3) 0.042(3) 0.038(3) -0.005(2) 0.004(3) 0.009(3)
C17 0.037(3) 0.038(3) 0.038(3) 0.004(2) 0.004(2) 0.008(2)
K1 0.0609(10) 0.0717(11) 0.0671(11) 0.0165(9) 0.0158(8) 0.0022(8)
K2 0.0875(17) 0.154(3) 0.0798(16) 0.0220(17) 0.0098(13) -0.0256(18)
O1W 0.053(3) 0.064(4) 0.110(5) 0.010(4) 0.019(3) 0.009(3)
O2W 0.097(6) 0.100(6) 0.110(6) -0.020(5) 0.047(5) 0.012(5)
O3W 0.168(12) 0.123(9) 0.279(19) 0.011(11) 0.066(13) 0.042(9)
O4W 0.138(16) 0.078(10) 0.109(13) 0.003(9) 0.022(12) 0.032(10)
O5W 0.056(8) 0.19(2) 0.17(2) -0.106(17) 0.045(11) -0.028(10)
O6W 0.147(19) 0.34(4) 0.109(15) 0.13(2) 0.083(15) 0.18(2)
O7W 0.126(17) 0.21(3) 0.109(16) 0.058(17) 0.024(14) 0.081(17)
O8W 0.110(18) 0.24(3) 0.086(15) 0.042(18) -0.018(13) -0.05(2)
O9W 0.18(3) 0.11(2) 0.049(12) -0.003(12) 0.007(15) 0.06(2)
O10W 0.059(14) 0.14(3) 0.22(4) -0.11(3) 0.056(19) -0.027(15)
N1 0.040(3) 0.063(4) 0.076(4) -0.030(3) -0.008(3) -0.007(3)
N2 0.181(15) 0.203(17) 0.140(12) -0.090(12) -0.010(11) 0.071(13)

loop_
_atom_type_symbol
_atom_type_description
_atom_type_scat_dispersion_real
_atom_type_scat_dispersion_imag
_atom_type_scat_source
C C 0.0033 0.0016 'International Tables Vol C Tables 4.2.6.8 and 6.1.1.4'
H H 0.0000 0.0000 'International Tables Vol C Tables 4.2.6.8 and 6.1.1.4'
N N 0.0061 0.0033 'International Tables Vol C Tables 4.2.6.8 and 6.1.1.4'
O O 0.0106 0.0060 'International Tables Vol C Tables 4.2.6.8 and 6.1.1.4'
K K 0.2009 0.2494 'International Tables Vol C Tables 4.2.6.8 and 6.1.1.4'
Mo Mo -1.6832 0.6857 'International Tables Vol C Tables 4.2.6.8 and 6.1.1.4'

loop_
_geom_angle_atom_site_label_1
_geom_angle_atom_site_label_2
_geom_angle_atom_site_label_3
_geom_angle
_geom_angle_site_symmetry_1
_geom_angle_site_symmetry_3
O8 Mo1 O9 102.7(2) . .
O8 Mo1 O10 99.9(2) . .
O9 Mo1 O10 101.00(19) . .
O8 Mo1 O1 106.85(19) . .
O9 Mo1 O1 93.54(18) . .
O10 Mo1 O1 145.83(17) . .
O8 Mo1 O2 92.2(2) . .
O9 Mo1 O2 163.28(18) . .
O10 Mo1 O2 83.56(18) . .
O1 Mo1 O2 74.69(16) . .
O8 Mo1 O4 166.8(2) . .
O9 Mo1 O4 89.08(17) . .
O10 Mo1 O4 71.65(15) . .
O1 Mo1 O4 77.91(14) . .
O2 Mo1 O4 77.01(15) . .
O8 Mo1 K1 46.88(16) . 2_646
O9 Mo1 K1 82.07(14) . 2_646
O10 Mo1 K1 63.13(13) . 2_646
O1 Mo1 K1 150.37(12) . 2_646
O2 Mo1 K1 114.03(12) . 2_646
O4 Mo1 K1 130.97(10) . 2_646
O8 Mo1 K2 110.18(18) . .
O9 Mo1 K2 35.29(14) . .
O10 Mo1 K2 130.29(13) . .
O1 Mo1 K2 58.25(12) . .
O2 Mo1 K2 131.70(12) . .
O4 Mo1 K2 82.84(10) . .
K1 Mo1 K2 112.36(6) 2_646 .
O19 Mo2 O18 104.7(3) . .
O19 Mo2 O20 102.5(2) . .
O18 Mo2 O20 97.4(2) . .
O19 Mo2 O10 98.8(2) . .
O18 Mo2 O10 98.0(2) . .
O20 Mo2 O10 149.51(17) . .
O19 Mo2 O4 164.3(2) . .
O18 Mo2 O4 89.0(2) . .
O20 Mo2 O4 82.75(16) . .
O10 Mo2 O4 71.42(14) . .
O19 Mo2 O15 87.3(2) . .
O18 Mo2 O15 167.9(2) . .
O20 Mo2 O15 81.60(17) . .
O10 Mo2 O15 77.82(16) . .
O4 Mo2 O15 78.84(13) . .
O22 Mo3 O23 103.6(2) . .
O22 Mo3 O20 99.6(2) . .
O23 Mo3 O20 102.1(2) . .
O22 Mo3 O21 98.5(2) . .
O23 Mo3 O21 98.5(2) . .
O20 Mo3 O21 148.38(16) . .
O22 Mo3 O14 90.3(2) . .
O23 Mo3 O14 163.7(2) . .
O20 Mo3 O14 83.48(16) . .
O21 Mo3 O14 70.66(14) . .
O22 Mo3 O5 169.4(2) . .
O23 Mo3 O5 86.44(19) . .
O20 Mo3 O5 81.15(17) . .
O21 Mo3 O5 76.51(15) . .
O14 Mo3 O5 79.27(14) . .
O24 Mo4 O25 103.2(2) . .
O24 Mo4 O21 101.1(2) . .
O25 Mo4 O21 102.70(18) . .
O24 Mo4 O11 105.98(19) . .
O25 Mo4 O11 90.40(17) . .
O21 Mo4 O11 146.22(16) . .
O24 Mo4 O12 90.00(19) . .
O25 Mo4 O12 162.22(18) . .
O21 Mo4 O12 86.01(17) . .
O11 Mo4 O12 74.37(15) . .
O24 Mo4 O14 165.65(19) . .
O25 Mo4 O14 90.64(17) . .
O21 Mo4 O14 71.74(15) . .
O11 Mo4 O14 77.18(14) . .
O12 Mo4 O14 77.25(15) . .
O24 Mo4 K2 110.28(17) . .
O25 Mo4 K2 43.49(15) . .
O21 Mo4 K2 137.55(13) . .
O11 Mo4 K2 46.92(12) . .
O12 Mo4 K2 120.78(12) . .
O14 Mo4 K2 82.29(10) . .
O24 Mo4 K1 39.40(16) . 2_746
O25 Mo4 K1 139.85(14) . 2_746
O21 Mo4 K1 99.85(12) . 2_746
O11 Mo4 K1 88.90(11) . 2_746
O12 Mo4 K1 50.87(11) . 2_746
O14 Mo4 K1 128.10(10) . 2_746
K2 Mo4 K1 122.56(6) . 2_746
C1 O1 Mo1 119.5(3) . .
C1 O1 K2 129.5(3) . .
Mo1 O1 K2 93.05(14) . .
C2 O2 Mo1 114.2(4) . .
C4 O4 Mo2 130.4(3) . .
C4 O4 Mo1 133.1(3) . .
Mo2 O4 Mo1 93.73(13) . .
C4 O5 Mo3 128.5(4) . .
C7 O6 K1 158.1(4) . 4_566
C7 O7 K2 133.7(5) . 3_657
Mo1 O8 K2 157.1(3) . 3_657
Mo1 O8 K1 108.6(2) . 2_646
K2 O8 K1 89.94(15) 3_657 2_646
Mo1 O9 K2 123.7(2) . .
Mo1 O10 Mo2 123.2(2) . .
C11 O11 Mo4 119.0(3) . .
C11 O11 K2 124.1(3) . .
Mo4 O11 K2 104.21(15) . .
C12 O12 Mo4 115.3(3) . .
C12 O12 K1 117.3(3) . 2_746
Mo4 O12 K1 95.81(14) . 2_746
C14 O14 Mo3 131.4(3) . .
C14 O14 Mo4 132.9(3) . .
Mo3 O14 Mo4 94.38(13) . .
C14 O15 Mo2 128.8(4) . .
C17 O17 K1 130.8(4) . 2_746
C17 O17 K2 130.6(4) . 3_757
K1 O17 K2 87.41(14) 2_746 3_757
Mo3 O20 Mo2 145.2(2) . .
Mo4 O21 Mo3 123.09(19) . .
Mo3 O23 K1 136.2(3) . .
Mo4 O24 K1 118.2(2) . 2_746
Mo4 O24 K2 134.4(2) . 3_757
K1 O24 K2 90.23(14) 2_746 3_757
Mo4 O25 K2 112.53(19) . .
O1 C1 C3 110.0(4) . .
O1 C1 C2 107.8(4) . .
C3 C1 C2 109.0(5) . .
O1 C1 C5 108.5(4) . .
C3 C1 C5 110.0(5) . .
C2 C1 C5 111.5(5) . .
O3 C2 O2 125.0(6) . .
O3 C2 C1 120.7(6) . .
O2 C2 C1 114.3(5) . .
C4 C3 C1 115.0(5) . .
O5 C4 O4 122.9(5) . .
O5 C4 C3 118.9(5) . .
O4 C4 C3 118.2(5) . .
C6 C5 C1 114.4(5) . .
C7 C6 C5 115.0(5) . .
O7 C7 O6 121.8(6) . .
O7 C7 C6 123.9(6) . .
O6 C7 C6 114.2(6) . .
O11 C11 C15 108.2(4) . .
O11 C11 C13 109.5(4) . .
C15 C11 C13 110.2(4) . .
O11 C11 C12 107.8(4) . .
C15 C11 C12 111.9(5) . .
C13 C11 C12 109.3(4) . .
O13 C12 O12 124.7(5) . .
O13 C12 C11 120.9(5) . .
O12 C12 C11 114.4(5) . .
C14 C13 C11 115.1(4) . .
O15 C14 O14 122.2(5) . .
O15 C14 C13 119.1(5) . .
O14 C14 C13 118.7(5) . .
C11 C15 C16 112.5(5) . .
C17 C16 C15 114.3(5) . .
O17 C17 O16 122.5(6) . .
O17 C17 C16 124.2(6) . .
O16 C17 C16 113.3(6) . .
O23 K1 O1W 69.54(17) . .
O23 K1 O24 129.43(14) . 2_756
O1W K1 O24 150.35(19) . 2_756
O23 K1 O17 88.51(15) . 2_756
O1W K1 O17 143.98(19) . 2_756
O24 K1 O17 65.30(14) 2_756 2_756
O23 K1 O2W 100.1(2) . 1_565
O1W K1 O2W 80.4(2) . 1_565
O24 K1 O2W 74.1(2) 2_756 1_565
O17 K1 O2W 133.0(2) 2_756 1_565
O23 K1 O8 163.94(17) . 2_656
O1W K1 O8 103.18(17) . 2_656
O24 K1 O8 63.65(13) 2_756 2_656
O17 K1 O8 90.17(14) 2_756 2_656
O2W K1 O8 92.5(2) 1_565 2_656
O23 K1 O6 93.37(15) . 4_565
O1W K1 O6 68.23(19) . 4_565
O24 K1 O6 124.39(15) 2_756 4_565
O17 K1 O6 85.67(14) 2_756 4_565
O2W K1 O6 138.8(2) 1_565 4_565
O8 K1 O6 70.57(15) 2_656 4_565
O23 K1 O12 78.29(13) . 2_756
O1W K1 O12 121.28(18) . 2_756
O24 K1 O12 55.57(12) 2_756 2_756
O17 K1 O12 79.05(13) 2_756 2_756
O2W K1 O12 58.26(19) 1_565 2_756
O8 K1 O12 117.14(14) 2_656 2_756
O6 K1 O12 162.71(14) 4_565 2_756
O23 K1 Mo1 146.91(11) . 2_656
O1W K1 Mo1 79.04(14) . 2_656
O24 K1 Mo1 83.46(9) 2_756 2_656
O17 K1 Mo1 112.59(11) 2_756 2_656
O2W K1 Mo1 84.2(2) 1_565 2_656
O8 K1 Mo1 24.53(8) 2_656 2_656
O6 K1 Mo1 64.68(10) 4_565 2_656
O12 K1 Mo1 129.02(10) 2_756 2_656
O23 K1 Mo4 108.44(11) . 2_756
O1W K1 Mo4 146.45(17) . 2_756
O24 K1 Mo4 22.38(8) 2_756 2_756
O17 K1 Mo4 66.65(10) 2_756 2_756
O2W K1 Mo4 66.79(18) 1_565 2_756
O8 K1 Mo4 85.63(10) 2_656 2_756
O6 K1 Mo4 143.53(12) 4_565 2_756
O12 K1 Mo4 33.32(8) 2_756 2_756
Mo1 K1 Mo4 103.42(4) 2_656 2_756
O23 K1 K2 135.94(13) . 4_565
O1W K1 K2 140.60(16) . 4_565
O24 K1 K2 45.84(11) 2_756 4_565
O17 K1 K2 47.91(11) 2_756 4_565
O2W K1 K2 114.0(2) 1_565 4_565
O8 K1 K2 43.01(9) 2_656 4_565
O6 K1 K2 79.19(12) 4_565 4_565
O12 K1 K2 96.19(10) 2_756 4_565
Mo1 K1 K2 67.04(5) 2_656 4_565
Mo4 K1 K2 64.74(6) 2_756 4_565
O9 K2 O8 90.75(16) . 3_657
O9 K2 O25 90.54(14) . .
O8 K2 O25 155.7(2) 3_657 .
O9 K2 O24 155.63(17) . 3_757
O8 K2 O24 65.00(14) 3_657 3_757
O25 K2 O24 110.45(15) . 3_757
O9 K2 O11 86.97(13) . .
O8 K2 O11 151.49(19) 3_657 .
O25 K2 O11 52.85(11) . .
O24 K2 O11 115.31(16) 3_757 .
O9 K2 O17 119.05(18) . 3_757
O8 K2 O17 90.98(16) 3_657 3_757
O25 K2 O17 67.31(14) . 3_757
O24 K2 O17 62.16(14) 3_757 3_757
O11 K2 O17 114.88(15) . 3_757
O9 K2 O7 67.24(14) . 3_657
O8 K2 O7 65.95(15) 3_657 3_657
O25 K2 O7 135.99(16) . 3_657
O24 K2 O7 102.43(16) 3_757 3_657
O11 K2 O7 87.11(15) . 3_657
O17 K2 O7 156.67(17) 3_757 3_657
O9 K2 O1 49.74(12) . .
O8 K2 O1 84.75(16) 3_657 .
O25 K2 O1 77.63(13) . .
O24 K2 O1 121.19(15) 3_757 .
O11 K2 O1 114.42(13) . .
O17 K2 O1 69.82(13) 3_757 .
O7 K2 O1 109.43(14) 3_657 .
O9 K2 Mo4 89.08(11) . .
O8 K2 Mo4 179.59(18) 3_657 .
O25 K2 Mo4 23.98(8) . .
O24 K2 Mo4 115.15(12) 3_757 .
O11 K2 Mo4 28.87(7) . .
O17 K2 Mo4 88.77(11) 3_757 .
O7 K2 Mo4 114.31(13) 3_657 .
O1 K2 Mo4 94.86(10) . .
O9 K2 Mo1 21.05(9) . .
O8 K2 Mo1 87.73(13) 3_657 .
O25 K2 Mo1 84.82(11) . .
O24 K2 Mo1 144.57(14) 3_757 .
O11 K2 Mo1 99.51(10) . .
O17 K2 Mo1 98.27(13) 3_757 .
O7 K2 Mo1 84.88(12) 3_657 .
O1 K2 Mo1 28.69(7) . .
Mo4 K2 Mo1 91.98(6) . .
O9 K2 K1 117.47(14) . 4_566
O8 K2 K1 47.05(11) 3_657 4_566
O25 K2 K1 111.97(12) . 4_566
O24 K2 K1 43.93(10) 3_757 4_566
O11 K2 K1 153.01(12) . 4_566
O17 K2 K1 44.69(10) 3_757 4_566
O7 K2 K1 111.98(13) 3_657 4_566
O1 K2 K1 78.19(10) . 4_566
Mo4 K2 K1 132.76(9) . 4_566
Mo1 K2 K1 101.01(9) . 4_566

loop_
_geom_bond_atom_site_label_1
_geom_bond_atom_site_label_2
_geom_bond_distance
_geom_bond_site_symmetry_2
Mo1 O8 1.708(4) .
Mo1 O9 1.731(4) .
Mo1 O10 1.879(4) .
Mo1 O1 1.929(4) .
Mo1 O2 2.194(4) .
Mo1 O4 2.327(4) .
Mo1 K1 3.898(2) 2_646
Mo1 K2 4.012(3) .
Mo2 O19 1.696(5) .
Mo2 O18 1.701(5) .
Mo2 O20 1.910(4) .
Mo2 O10 1.950(4) .
Mo2 O4 2.288(4) .
Mo2 O15 2.316(4) .
Mo3 O22 1.698(5) .
Mo3 O23 1.706(5) .
Mo3 O20 1.886(4) .
Mo3 O21 1.974(4) .
Mo3 O14 2.292(4) .
Mo3 O5 2.318(4) .
Mo4 O24 1.707(4) .
Mo4 O25 1.727(4) .
Mo4 O21 1.871(4) .
Mo4 O11 1.955(4) .
Mo4 O12 2.181(4) .
Mo4 O14 2.317(4) .
Mo4 K2 3.925(3) .
Mo4 K1 3.951(2) 2_746
O1 C1 1.413(7) .
O1 K2 3.417(5) .
O2 C2 1.283(8) .
O3 C2 1.220(8) .
O4 C4 1.276(7) .
O5 C4 1.239(6) .
O6 C7 1.316(8) .
O6 K1 3.042(5) 4_566
O7 C7 1.222(8) .
O7 K2 3.071(6) 3_657
O8 K2 2.798(5) 3_657
O8 K1 3.002(5) 2_646
O9 K2 2.785(5) .
O11 C11 1.416(6) .
O11 K2 2.957(5) .
O12 C12 1.273(7) .
O12 K1 3.080(5) 2_746
O13 C12 1.223(7) .
O14 C14 1.283(6) .
O15 C14 1.249(6) .
O16 C17 1.324(8) .
O17 C17 1.211(8) .
O17 K1 2.887(5) 2_746
O17 K2 3.047(6) 3_757
O23 K1 2.797(5) .
O24 K1 2.846(5) 2_746
O24 K2 2.942(5) 3_757
O25 K2 2.924(5) .
C1 C3 1.526(7) .
C1 C2 1.536(8) .
C1 C5 1.536(8) .
C3 C4 1.505(8) .
C5 C6 1.529(8) .
C6 C7 1.499(9) .
C11 C15 1.517(8) .
C11 C13 1.529(7) .
C11 C12 1.534(7) .
C13 C14 1.493(8) .
C15 C16 1.531(8) .
C16 C17 1.485(8) .
K1 O1W 2.807(7) .
K1 O24 2.846(5) 2_756
K1 O17 2.887(5) 2_756
K1 O2W 2.939(9) 1_565
K1 O8 3.002(5) 2_656
K1 O6 3.042(5) 4_565
K1 O12 3.080(5) 2_756
K1 Mo1 3.898(2) 2_656
K1 Mo4 3.951(2) 2_756
K1 K2 4.102(4) 4_565
K2 O8 2.798(5) 3_657
K2 O24 2.942(5) 3_757
K2 O17 3.047(6) 3_757
K2 O7 3.071(6) 3_657
K2 K1 4.102(4) 4_566
O2W K1 2.939(9) 1_545
O6W O7W 1.41(4) .
